data_4333371
loop_
_publ_author_name
'Przychodze\'n, Pawe\/l'
'Pe\/lka, Robert'
'Lewi\'nski, Krzysztof'
'Supel, Justyna'
'Rams, Micha\/l'
'Tomala, Krzysztof'
'Sieklucka, Barbara'

_publ_section_title
;
 Tuning of Magnetic Properties of Polynuclear
 Lanthanide(III)&#x2212;Octacyanotungstate(V) Systems:&#x00A0;
 Determination of Ligand-Field Parameters and Exchange Interaction
;
_journal_issue 21
_journal_name_full 'Inorganic Chemistry'
_journal_page_first 8924
_journal_page_last 8938
_journal_paper_doi 10.1021/ic700795q
_journal_volume 46
_journal_year 2007
_chemical_formula_moiety '(C21 H31 N5 O5 Tm), (C8 N8 W), (C3 H7 N O), 4(H2 O)'
_chemical_formula_sum 'C32 H46 N14 O10 Tm W'
_chemical_formula_weight 1139.61
_chemical_name_systematic
; 
 ? 
;
_space_group_IT_number 15
_symmetry_cell_setting monoclinic
_symmetry_space_group_name_Hall '-C 2yc'
_symmetry_space_group_name_H-M 'C 1 2/c 1'
_atom_sites_solution_hydrogens geom
_atom_sites_solution_primary heavy
_atom_sites_solution_secondary difmap
_audit_creation_method SHELXL-97
_cell_angle_alpha 90.00
_cell_angle_beta 96.48
_cell_angle_gamma 90.00
_cell_formula_units_Z 16
_cell_length_a 32.9810(2)
_cell_length_b 20.2360(1)
_cell_length_c 26.1510(2)
_cell_measurement_temperature 100(1)
_cell_volume 17341.77(19)
_computing_cell_refinement 'DENZO-SMN (Otwinowski & Minor, 1997)'
_computing_data_collection 'COLLECT (Nonius BV, 1997-2000)'
_computing_data_reduction 'DENZO-SMN (Otwinowski & Minor, 1997)'
_computing_structure_refinement 'SHELXL-97 (Sheldrick, 1997)'
_computing_structure_solution 'SHELXS-97 (Sheldrick, 1990)'
_diffrn_ambient_temperature 100(1)
_diffrn_measured_fraction_theta_full 0.993
_diffrn_measured_fraction_theta_max 0.993
_diffrn_measurement_device_type 'Nonius KappaCCD'
_diffrn_measurement_method '\f and \w scans with the \k offsets'
_diffrn_radiation_monochromator graphite
_diffrn_radiation_source 'fine-focus sealed tube'
_diffrn_radiation_type MoK\a
_diffrn_radiation_wavelength 0.71070
_diffrn_reflns_av_R_equivalents 0.0326
_diffrn_reflns_av_sigmaI/netI 0.0475
_diffrn_reflns_limit_h_max 42
_diffrn_reflns_limit_h_min 0
_diffrn_reflns_limit_k_max 25
_diffrn_reflns_limit_k_min -26
_diffrn_reflns_limit_l_max 33
_diffrn_reflns_limit_l_min -33
_diffrn_reflns_number 37243
_diffrn_reflns_theta_full 27.48
_diffrn_reflns_theta_max 27.48
_diffrn_reflns_theta_min 2.12
_exptl_absorpt_coefficient_mu 4.751
_exptl_absorpt_correction_T_max 0.7636
_exptl_absorpt_correction_T_min 0.3298
_exptl_absorpt_correction_type multi-scan
_exptl_absorpt_process_details 'DENZO-SMN; Otwinowski & Minor, 1997'
_exptl_crystal_colour yellow
_exptl_crystal_density_diffrn 1.746
_exptl_crystal_density_method 'not measured'
_exptl_crystal_description prism
_exptl_crystal_F_000 8944
_exptl_crystal_size_max 0.30
_exptl_crystal_size_mid 0.12
_exptl_crystal_size_min 0.06
_refine_diff_density_max 1.423
_refine_diff_density_min -1.302
_refine_diff_density_rms 0.144
_refine_ls_extinction_coef 0.000065(3)
_refine_ls_extinction_expression Fc^*^=kFc[1+0.001xFc^2^\l^3^/sin(2\q)]^-1/4^
_refine_ls_extinction_method SHELXL
_refine_ls_goodness_of_fit_ref 1.035
_refine_ls_hydrogen_treatment mixed
_refine_ls_matrix_type full
_refine_ls_number_parameters 1127
_refine_ls_number_reflns 19732
_refine_ls_number_restraints 46
_refine_ls_restrained_S_all 1.034
_refine_ls_R_factor_all 0.0403
_refine_ls_R_factor_gt 0.0287
_refine_ls_shift/su_max 0.005
_refine_ls_shift/su_mean 0.000
_refine_ls_structure_factor_coef Fsqd
_refine_ls_weighting_details 'calc w=1/[\s^2^(Fo^2^)+(0.0188P)^2^+41.1327P] where P=(Fo^2^+2Fc^2^)/3'
_refine_ls_weighting_scheme calc
_refine_ls_wR_factor_gt 0.0584
_refine_ls_wR_factor_ref 0.0621
_reflns_number_gt 16377
_reflns_number_total 19732
_reflns_threshold_expression >2sigma(I)
_cod_data_source_file ic700795qsup1.cif
_cod_data_source_block pp31
_cod_depositor_comments
;
The following automatic conversions were performed:
'_atom_site_symetry_multiplicity' tag replaced with
'_atom_site_symmetry_multiplicity'.

Automatic conversion script
Id: cif_correct_tags 1440 2010-10-19 06:21:57Z saulius 

The following automatic conversions were performed:

'_atom_sites_solution_primary' value 'heavy-atom' was changed to
'heavy'.

Automatic conversion script
Id: cif_fix_values 6452 2018-10-05 10:23:21Z andrius 
;
_cod_original_cell_volume 17341.83(19)
_cod_original_sg_symbol_H-M 'C 2/c'
_cod_database_code 4333371

loop_
_symmetry_equiv_pos_as_xyz
'x, y, z'
'-x, y, -z+1/2'
'x+1/2, y+1/2, z'
'-x+1/2, y+1/2, -z+1/2'
'-x, -y, -z'
'x, -y, z-1/2'
'-x+1/2, -y+1/2, -z'
'x+1/2, -y+1/2, z-1/2'

loop_
_atom_site_label
_atom_site_type_symbol
_atom_site_fract_x
_atom_site_fract_y
_atom_site_fract_z
_atom_site_U_iso_or_equiv
_atom_site_adp_type
_atom_site_occupancy
_atom_site_symmetry_multiplicity
_atom_site_calc_flag
_atom_site_refinement_flags
_atom_site_disorder_assembly
_atom_site_disorder_group
W1 W 0.743607(4) 0.992890(6) 0.007154(5) 0.00888(4) Uani 1 1 d . . .
C101 C 0.76049(10) 1.08999(18) 0.03774(15) 0.0171(8) Uani 1 1 d . . .
N101 N 0.76873(10) 1.14171(16) 0.05467(15) 0.0281(8) Uani 1 1 d . . .
C102 C 0.76549(10) 0.91019(17) -0.03547(14) 0.0141(7) Uani 1 1 d . . .
N102 N 0.77574(9) 0.86567(14) -0.05784(12) 0.0173(7) Uani 1 1 d . . .
C103 C 0.80244(10) 1.01852(17) -0.01775(14) 0.0158(7) Uani 1 1 d . . .
N103 N 0.83348(9) 1.03253(16) -0.03110(13) 0.0235(7) Uani 1 1 d . . .
C104 C 0.72270(10) 0.90630(17) 0.04691(14) 0.0139(7) Uani 1 1 d . . .
N104 N 0.71236(9) 0.86034(15) 0.06761(12) 0.0185(7) Uani 1 1 d . . .
C105 C 0.69354(10) 1.03342(17) 0.04414(14) 0.0159(7) Uani 1 1 d . . .
N105 N 0.66703(9) 1.05698(15) 0.06264(13) 0.0206(7) Uani 1 1 d . . .
C106 C 0.68973(10) 0.95360(16) -0.03714(14) 0.0129(7) Uani 1 1 d . . .
N106 N 0.66075(9) 0.93245(14) -0.06018(13) 0.0202(7) Uani 1 1 d . . .
C107 C 0.78353(10) 0.97736(16) 0.07695(14) 0.0139(7) Uani 1 1 d . . .
N107 N 0.80349(9) 0.97312(15) 0.11573(13) 0.0213(7) Uani 1 1 d . . .
C108 C 0.72527(10) 1.06174(17) -0.05513(14) 0.0151(7) Uani 1 1 d . . .
N108 N 0.71467(10) 1.10033(16) -0.08549(13) 0.0231(7) Uani 1 1 d . . .
W2 W 0.5000 0.982682(9) 0.2500 0.00979(5) Uani 1 2 d S . .
C201 C 0.53299(10) 1.01923(17) 0.18882(14) 0.0153(7) Uani 1 1 d . . .
N201 N 0.55062(9) 1.03999(15) 0.15686(13) 0.0214(7) Uani 1 1 d . . .
C202 C 0.56157(11) 0.94592(17) 0.27040(14) 0.0151(7) Uani 1 1 d . . .
N202 N 0.59405(10) 0.92581(16) 0.28087(13) 0.0234(7) Uani 1 1 d . . .
C203 C 0.50390(11) 0.90128(18) 0.19741(14) 0.0164(8) Uani 1 1 d . . .
N203 N 0.50571(10) 0.85816(15) 0.16941(13) 0.0247(8) Uani 1 1 d . . .
C204 C 0.53383(10) 1.06516(18) 0.28572(14) 0.0162(8) Uani 1 1 d . . .
N204 N 0.55077(9) 1.10998(16) 0.30503(14) 0.0244(8) Uani 1 1 d . . .
W3 W 0.5000 0.518457(9) 0.2500 0.01155(5) Uani 1 2 d S . .
C301 C 0.50352(11) 0.59969(18) 0.19757(15) 0.0182(8) Uani 1 1 d . . .
N301 N 0.50478(11) 0.64268(16) 0.16930(14) 0.0298(8) Uani 1 1 d . . .
C302 C 0.53464(11) 0.48422(17) 0.18917(16) 0.0202(8) Uani 1 1 d . . .
N302 N 0.55324(10) 0.46915(16) 0.15624(14) 0.0269(8) Uani 1 1 d . . .
C303 C 0.56148(11) 0.55445(19) 0.27074(15) 0.0212(8) Uani 1 1 d . . .
N303 N 0.59452(10) 0.57283(18) 0.28119(14) 0.0322(9) Uani 1 1 d . . .
C304 C 0.53180(12) 0.4353(2) 0.28717(17) 0.0274(9) Uani 1 1 d . . .
N304 N 0.54599(12) 0.3894(2) 0.30753(17) 0.0463(12) Uani 1 1 d . . .
Tm Tm 0.724737(4) 0.729888(7) 0.216099(6) 0.01056(4) Uani 1 1 d . . .
N111 N 0.79087(9) 0.78698(15) 0.21996(13) 0.0209(7) Uani 1 1 d . . .
N121 N 0.78069(9) 0.66086(14) 0.19217(11) 0.0161(6) Uani 1 1 d . . .
N131 N 0.70276(9) 0.61895(14) 0.18313(11) 0.0155(6) Uani 1 1 d . . .
C111 C 0.79395(12) 0.85174(19) 0.23206(17) 0.0264(9) Uani 1 1 d . . .
H111 H 0.7715 0.8725 0.2435 0.032 Uiso 1 1 calc R . .
C112 C 0.82845(13) 0.8889(2) 0.22845(18) 0.0317(10) Uani 1 1 d . . .
H112 H 0.8294 0.9334 0.2374 0.038 Uiso 1 1 calc R . .
C113 C 0.86125(13) 0.8582(2) 0.21126(17) 0.0346(11) Uani 1 1 d . . .
H113 H 0.8846 0.8823 0.2069 0.042 Uiso 1 1 calc R . .
C114 C 0.85972(12) 0.7916(2) 0.20040(16) 0.0313(10) Uani 1 1 d . . .
H114 H 0.8824 0.7701 0.1900 0.038 Uiso 1 1 calc R . .
C115 C 0.82359(11) 0.75629(19) 0.20515(15) 0.0212(8) Uani 1 1 d . . .
C121 C 0.81949(11) 0.6847(2) 0.19558(14) 0.0221(9) Uani 1 1 d . . .
C122 C 0.85288(13) 0.6443(2) 0.19166(16) 0.0303(10) Uani 1 1 d . . .
H122 H 0.8791 0.6619 0.1941 0.036 Uiso 1 1 calc R . .
C123 C 0.84675(14) 0.5787(2) 0.18418(17) 0.0352(11) Uani 1 1 d . . .
H123 H 0.8689 0.5509 0.1817 0.042 Uiso 1 1 calc R . .
C124 C 0.80773(14) 0.5529(2) 0.18020(17) 0.0336(11) Uani 1 1 d . . .
H124 H 0.8034 0.5078 0.1753 0.040 Uiso 1 1 calc R . .
C125 C 0.77475(12) 0.59557(18) 0.18368(14) 0.0211(8) Uani 1 1 d . . .
C131 C 0.73163(13) 0.57261(17) 0.17745(14) 0.0210(8) Uani 1 1 d . . .
C132 C 0.72166(15) 0.50729(19) 0.16543(16) 0.0295(10) Uani 1 1 d . . .
H132 H 0.7420 0.4764 0.1620 0.035 Uiso 1 1 calc R . .
C133 C 0.68158(16) 0.4891(2) 0.15873(17) 0.0379(12) Uani 1 1 d . . .
H133 H 0.6744 0.4457 0.1502 0.046 Uiso 1 1 calc R . .
C134 C 0.65170(14) 0.5352(2) 0.16459(16) 0.0315(10) Uani 1 1 d . . .
H134 H 0.6243 0.5235 0.1607 0.038 Uiso 1 1 calc R . .
C135 C 0.66387(12) 0.5999(2) 0.17652(15) 0.0240(9) Uani 1 1 d . . .
H135 H 0.6438 0.6313 0.1800 0.029 Uiso 1 1 calc R . .
O41 O 0.70553(7) 0.83687(12) 0.19513(10) 0.0173(5) Uani 1 1 d . . .
C41 C 0.67432(11) 0.87128(18) 0.18730(15) 0.0191(8) Uani 1 1 d . . .
H41 H 0.6491 0.8503 0.1852 0.023 Uiso 1 1 calc R . .
N41 N 0.67499(10) 0.93590(15) 0.18187(12) 0.0196(7) Uani 1 1 d . . .
C42 C 0.63723(13) 0.9745(2) 0.17476(17) 0.0305(10) Uani 1 1 d . . .
H42A H 0.6142 0.9451 0.1716 0.046 Uiso 1 1 calc R . .
H42B H 0.6368 1.0007 0.1441 0.046 Uiso 1 1 calc R . .
H42C H 0.6359 1.0030 0.2039 0.046 Uiso 1 1 calc R . .
C43 C 0.71365(12) 0.97112(19) 0.18559(18) 0.0304(10) Uani 1 1 d . . .
H43A H 0.7229 0.9798 0.2211 0.046 Uiso 1 1 calc R . .
H43B H 0.7101 1.0122 0.1672 0.046 Uiso 1 1 calc R . .
H43C H 0.7335 0.9447 0.1709 0.046 Uiso 1 1 calc R . .
O51 O 0.65848(7) 0.72783(13) 0.23116(10) 0.0192(6) Uani 1 1 d . . .
C51 C 0.64251(12) 0.73138(19) 0.27252(16) 0.0229(9) Uani 1 1 d . . .
H51 H 0.6593 0.7244 0.3031 0.027 Uiso 1 1 calc R . .
N51 N 0.60437(10) 0.74399(15) 0.27574(16) 0.0297(9) Uani 1 1 d . . .
C52 C 0.57594(14) 0.7537(2) 0.2306(3) 0.0507(15) Uani 1 1 d . . .
H52A H 0.5704 0.8001 0.2261 0.076 Uiso 1 1 calc R . .
H52B H 0.5510 0.7307 0.2345 0.076 Uiso 1 1 calc R . .
H52C H 0.5874 0.7370 0.2010 0.076 Uiso 1 1 calc R . .
C53 C 0.58863(18) 0.7476(3) 0.3257(3) 0.0594(18) Uani 1 1 d . . .
H53A H 0.5710 0.7106 0.3295 0.089 Uiso 1 1 calc R . .
H53B H 0.5735 0.7879 0.3278 0.089 Uiso 1 1 calc R . .
H53C H 0.6110 0.7468 0.3526 0.089 Uiso 1 1 calc R . .
Tm2 Tm 0.526974(4) 0.748144(7) 0.478628(6) 0.01011(4) Uani 1 1 d . . .
N211 N 0.45782(8) 0.69997(14) 0.47061(12) 0.0150(6) Uani 1 1 d . A .
N221 N 0.47074(8) 0.82883(14) 0.45858(11) 0.0130(6) Uani 1 1 d . A .
N231 N 0.54893(9) 0.85862(14) 0.45122(11) 0.0136(6) Uani 1 1 d . A .
C231 C 0.52229(10) 0.90970(17) 0.44679(14) 0.0143(7) Uani 1 1 d . . .
C232 C 0.53430(11) 0.97246(18) 0.43364(15) 0.0196(8) Uani 1 1 d . A .
H232 H 0.5155 1.0069 0.4309 0.024 Uiso 1 1 calc R . .
C233 C 0.57425(12) 0.98402(18) 0.42452(15) 0.0223(8) Uani 1 1 d . . .
H233 H 0.5827 1.0261 0.4162 0.027 Uiso 1 1 calc R A .
C234 C 0.60118(11) 0.93170(18) 0.42798(16) 0.0216(8) Uani 1 1 d . A .
H234 H 0.6280 0.9376 0.4211 0.026 Uiso 1 1 calc R . .
C235 C 0.58754(11) 0.87028(17) 0.44182(15) 0.0179(8) Uani 1 1 d . . .
H235 H 0.6060 0.8353 0.4448 0.021 Uiso 1 1 calc R A .
C221 C 0.43143(10) 0.81017(18) 0.45934(14) 0.0157(7) Uani 1 1 d . . .
C222 C 0.40008(11) 0.85654(19) 0.45904(16) 0.0223(9) Uani 1 1 d . A .
H222 H 0.3732 0.8429 0.4599 0.027 Uiso 1 1 calc R . .
C223 C 0.40940(11) 0.92261(19) 0.45746(16) 0.0236(9) Uani 1 1 d . . .
H223 H 0.3891 0.9542 0.4588 0.028 Uiso 1 1 calc R A .
C224 C 0.44909(11) 0.94190(18) 0.45383(14) 0.0196(8) Uani 1 1 d . A .
H224 H 0.4556 0.9864 0.4512 0.023 Uiso 1 1 calc R . .
C211 C 0.45252(11) 0.63408(18) 0.47019(16) 0.0204(8) Uani 1 1 d . . .
H211 H 0.4753 0.6075 0.4781 0.024 Uiso 1 1 calc R A .
C212 C 0.41507(12) 0.60360(19) 0.45863(16) 0.0241(9) Uani 1 1 d . A .
H212 H 0.4128 0.5578 0.4589 0.029 Uiso 1 1 calc R . .
C213 C 0.38116(11) 0.6429(2) 0.44669(16) 0.0249(9) Uani 1 1 d . . .
H213 H 0.3556 0.6240 0.4383 0.030 Uiso 1 1 calc R A .
C214 C 0.38570(11) 0.7107(2) 0.44731(15) 0.0216(8) Uani 1 1 d . A .
H214 H 0.3631 0.7380 0.4397 0.026 Uiso 1 1 calc R . .
C225 C 0.47936(10) 0.89379(16) 0.45417(13) 0.0134(7) Uani 1 1 d . A .
C215 C 0.42425(11) 0.73797(18) 0.45943(14) 0.0161(7) Uani 1 1 d . A .
O61 O 0.59570(7) 0.74847(11) 0.50537(10) 0.0173(6) Uani 1 1 d . A .
C61 C 0.61781(11) 0.72715(18) 0.54407(15) 0.0194(8) Uani 1 1 d . . .
H61 H 0.6050 0.7093 0.5708 0.023 Uiso 1 1 calc R A .
N61 N 0.65789(9) 0.72853(15) 0.54912(13) 0.0203(7) Uani 1 1 d . A .
C62 C 0.67995(14) 0.7591(3) 0.5101(2) 0.0465(13) Uani 1 1 d . . .
H62A H 0.6609 0.7795 0.4844 0.070 Uiso 1 1 calc R A .
H62B H 0.6952 0.7260 0.4943 0.070 Uiso 1 1 calc R . .
H62C H 0.6983 0.7920 0.5259 0.070 Uiso 1 1 calc R . .
C63 C 0.68224(13) 0.6989(2) 0.5935(2) 0.0411(12) Uani 1 1 d . . .
H63A H 0.6645 0.6827 0.6173 0.062 Uiso 1 1 calc R A .
H63B H 0.7002 0.7317 0.6101 0.062 Uiso 1 1 calc R . .
H63C H 0.6980 0.6630 0.5821 0.062 Uiso 1 1 calc R . .
O71A O 0.54383(18) 0.6455(3) 0.4495(2) 0.0143(16) Uiso 0.569(7) 1 d PD A 1
C71A C 0.5747(2) 0.6149(3) 0.4366(3) 0.0196(16) Uiso 0.569(7) 1 d PD A 1
H71A H 0.5989 0.6382 0.4355 0.029 Uiso 0.569(7) 1 calc PR A 1
N71A N 0.57398(19) 0.5526(3) 0.4249(2) 0.0186(14) Uiso 0.569(7) 1 d PD A 1
C72A C 0.6105(2) 0.5178(4) 0.4107(3) 0.0276(18) Uiso 0.569(7) 1 d PD A 1
H72A H 0.6336 0.5283 0.4351 0.041 Uiso 0.569(7) 1 calc PR A 1
H72B H 0.6159 0.5315 0.3769 0.041 Uiso 0.569(7) 1 calc PR A 1
H72C H 0.6058 0.4709 0.4107 0.041 Uiso 0.569(7) 1 calc PR A 1
C73A C 0.5368(2) 0.5144(4) 0.4273(3) 0.0286(19) Uiso 0.569(7) 1 d PD A 1
H73A H 0.5299 0.5142 0.4620 0.043 Uiso 0.569(7) 1 calc PR A 1
H73B H 0.5412 0.4698 0.4165 0.043 Uiso 0.569(7) 1 calc PR A 1
H73C H 0.5150 0.5339 0.4049 0.043 Uiso 0.569(7) 1 calc PR A 1
O71B O 0.5502(2) 0.6540(4) 0.4423(3) 0.016(2) Uiso 0.431(7) 1 d PD A 2
C71B C 0.5554(3) 0.5940(5) 0.4326(4) 0.023(2) Uiso 0.431(7) 1 d PD A 2
H71B H 0.5336 0.5654 0.4346 0.035 Uiso 0.431(7) 1 calc PR A 2
N71B N 0.5890(2) 0.5694(4) 0.4201(3) 0.0150(17) Uiso 0.431(7) 1 d PD A 2
C72B C 0.5949(3) 0.5004(5) 0.4113(4) 0.023(2) Uiso 0.431(7) 1 d PD A 2
H72D H 0.6120 0.4820 0.4400 0.034 Uiso 0.431(7) 1 calc PR A 2
H72E H 0.6077 0.4947 0.3805 0.034 Uiso 0.431(7) 1 calc PR A 2
H72F H 0.5690 0.4784 0.4078 0.034 Uiso 0.431(7) 1 calc PR A 2
C73B C 0.6250(3) 0.6115(5) 0.4176(4) 0.028(2) Uiso 0.431(7) 1 d PD A 2
H73D H 0.6346 0.6270 0.4515 0.041 Uiso 0.431(7) 1 calc PR A 2
H73E H 0.6178 0.6486 0.3955 0.041 Uiso 0.431(7) 1 calc PR A 2
H73F H 0.6461 0.5865 0.4041 0.041 Uiso 0.431(7) 1 calc PR A 2
N91 N 0.06925(11) 0.74448(15) 0.18532(14) 0.0255(8) Uani 1 1 d . . .
O91 O 0.13582(10) 0.72665(16) 0.17651(15) 0.0448(9) Uani 1 1 d . . .
C91 C 0.10144(14) 0.7064(2) 0.18250(17) 0.0327(10) Uani 1 1 d . . .
H91 H 0.0979 0.6610 0.1852 0.039 Uiso 1 1 calc R . .
C92 C 0.02927(15) 0.7170(3) 0.1897(2) 0.0511(14) Uani 1 1 d . . .
H92A H 0.0117 0.7256 0.1586 0.077 Uiso 1 1 calc R . .
H92B H 0.0181 0.7371 0.2182 0.077 Uiso 1 1 calc R . .
H92C H 0.0316 0.6702 0.1951 0.077 Uiso 1 1 calc R . .
C93 C 0.07167(14) 0.8159(2) 0.17989(17) 0.0318(10) Uani 1 1 d . . .
H93A H 0.0997 0.8294 0.1848 0.048 Uiso 1 1 calc R . .
H93B H 0.0571 0.8368 0.2052 0.048 Uiso 1 1 calc R . .
H93C H 0.0598 0.8285 0.1461 0.048 Uiso 1 1 calc R . .
N81 N 0.15796(9) 0.77031(15) 0.43491(13) 0.0195(7) Uani 1 1 d . . .
O81 O 0.09137(8) 0.73913(13) 0.42312(11) 0.0242(6) Uani 1 1 d . . .
C81 C 0.12829(11) 0.72591(18) 0.42994(14) 0.0177(8) Uani 1 1 d . . .
H81 H 0.1357 0.6816 0.4317 0.021 Uiso 1 1 calc R . .
C82 C 0.15012(13) 0.84061(18) 0.43104(16) 0.0272(9) Uani 1 1 d . . .
H82A H 0.1212 0.8484 0.4284 0.041 Uiso 1 1 calc R . .
H82B H 0.1608 0.8577 0.4010 0.041 Uiso 1 1 calc R . .
H82C H 0.1632 0.8624 0.4611 0.041 Uiso 1 1 calc R . .
C83 C 0.20046(13) 0.7494(2) 0.4424(2) 0.0385(12) Uani 1 1 d . . .
H83A H 0.2018 0.7021 0.4446 0.058 Uiso 1 1 calc R . .
H83B H 0.2136 0.7683 0.4737 0.058 Uiso 1 1 calc R . .
H83C H 0.2141 0.7641 0.4139 0.058 Uiso 1 1 calc R . .
O11 O 0.72913(8) 0.79158(13) 0.29203(10) 0.0202(6) Uani 1 1 d D . .
H11A H 0.7263(13) 0.7693(18) 0.3178(12) 0.030 Uiso 1 1 d D . .
H11B H 0.7118(10) 0.8194(16) 0.2924(17) 0.030 Uiso 1 1 d D . .
O12 O 0.73511(8) 0.65821(12) 0.28452(10) 0.0183(6) Uani 1 1 d D . .
H12A H 0.7558(8) 0.6502(19) 0.3033(14) 0.027 Uiso 1 1 d D . .
H12B H 0.7184(9) 0.6306(16) 0.2908(17) 0.027 Uiso 1 1 d D . .
O13 O 0.71382(8) 0.73954(11) 0.12690(10) 0.0145(5) Uani 1 1 d D . .
H13A H 0.7128(12) 0.7738(11) 0.1111(14) 0.022 Uiso 1 1 d D . .
H13B H 0.7177(12) 0.7086(13) 0.1081(13) 0.022 Uiso 1 1 d D . .
O21 O 0.52746(8) 0.81087(12) 0.55149(10) 0.0166(5) Uani 1 1 d D A .
H21A H 0.5088(8) 0.8282(18) 0.5634(16) 0.025 Uiso 1 1 d D . .
H21B H 0.5472(8) 0.8349(17) 0.5554(17) 0.025 Uiso 1 1 d D . .
O22 O 0.52968(8) 0.67095(13) 0.54472(11) 0.0199(6) Uani 1 1 d D A .
H22A H 0.5108(9) 0.667(2) 0.5619(15) 0.030 Uiso 1 1 d D . .
H22B H 0.5447(10) 0.6398(15) 0.5477(17) 0.030 Uiso 1 1 d D . .
O23 O 0.51370(9) 0.74990(12) 0.39154(10) 0.0183(6) Uani 1 1 d D A .
H23A H 0.5079(12) 0.7815(13) 0.3723(13) 0.027 Uiso 1 1 d D . .
H23B H 0.5085(13) 0.7177(12) 0.3744(14) 0.027 Uiso 1 1 d D . .
O31 O 0.18209(9) 0.06120(15) 0.29741(12) 0.0316(7) Uani 1 1 d D . .
H31A H 0.1571(6) 0.067(2) 0.2907(18) 0.047 Uiso 1 1 d D . .
H31B H 0.1832(13) 0.042(2) 0.3247(12) 0.047 Uiso 1 1 d D . .
O32 O 0.20713(9) 0.25440(12) 0.38454(11) 0.0249(6) Uani 1 1 d D . .
H32A H 0.2094(14) 0.2889(13) 0.4017(15) 0.037 Uiso 1 1 d D . .
H32B H 0.2184(13) 0.2269(16) 0.4043(15) 0.037 Uiso 1 1 d D . .
O33 O 0.17732(8) 0.39046(13) 0.30855(11) 0.0214(6) Uani 1 1 d D . .
H33A H 0.1536(7) 0.398(2) 0.2994(15) 0.032 Uiso 1 1 d D . .
H33B H 0.1799(12) 0.388(2) 0.3402(7) 0.032 Uiso 1 1 d D . .
O34 O 0.08581(9) 0.60201(17) 0.07679(14) 0.0419(9) Uani 1 1 d D . .
H34A H 0.0788(15) 0.581(2) 0.1008(15) 0.063 Uiso 1 1 d D . .
H34B H 0.1100(7) 0.594(3) 0.075(2) 0.063 Uiso 1 1 d D . .
O35 O 0.03764(8) 0.63749(13) 0.41325(11) 0.0214(6) Uani 1 1 d D . .
H35A H 0.0357(13) 0.627(2) 0.3832(9) 0.032 Uiso 1 1 d D . .
H35B H 0.0549(10) 0.6667(16) 0.4180(16) 0.032 Uiso 1 1 d D . .
O36 O 0.08474(9) 0.93043(15) 0.06130(13) 0.0337(7) Uani 1 1 d D . .
H36A H 0.0790(14) 0.944(2) 0.0889(12) 0.050 Uiso 1 1 d D . .
H36B H 0.1067(9) 0.944(2) 0.0551(18) 0.050 Uiso 1 1 d D . .
O37 O 0.19421(10) 0.64125(18) 0.15894(15) 0.0467(10) Uani 1 1 d D . .
H37A H 0.1752(12) 0.665(2) 0.164(2) 0.070 Uiso 1 1 d D . .
H37B H 0.1904(17) 0.628(3) 0.1296(11) 0.070 Uiso 1 1 d D . .
O38 O 0.03500(9) 0.83921(17) 0.40543(12) 0.0368(8) Uani 1 1 d D . .
H38A H 0.0344(16) 0.848(2) 0.3748(9) 0.055 Uiso 1 1 d D . .
H38B H 0.0533(12) 0.811(2) 0.4096(19) 0.055 Uiso 1 1 d D . .

loop_
_atom_site_aniso_label
_atom_site_aniso_U_11
_atom_site_aniso_U_22
_atom_site_aniso_U_33
_atom_site_aniso_U_23
_atom_site_aniso_U_13
_atom_site_aniso_U_12
W1 0.01000(6) 0.00792(7) 0.00852(7) -0.00006(5) 0.00017(5) -0.00033(5)
C101 0.0127(17) 0.018(2) 0.021(2) 0.0003(16) 0.0015(15) 0.0031(14)
N101 0.0283(18) 0.0168(18) 0.038(2) -0.0065(15) -0.0030(17) -0.0026(14)
C102 0.0109(16) 0.0205(19) 0.0111(18) -0.0004(15) 0.0017(14) -0.0024(14)
N102 0.0167(15) 0.0169(16) 0.0185(17) -0.0035(13) 0.0032(13) 0.0000(12)
C103 0.0150(17) 0.0196(19) 0.0116(18) -0.0002(15) -0.0038(15) -0.0005(14)
N103 0.0192(16) 0.0314(19) 0.0200(18) -0.0025(15) 0.0030(14) -0.0072(14)
C104 0.0126(16) 0.0157(18) 0.0129(18) -0.0015(15) -0.0012(14) 0.0015(14)
N104 0.0234(16) 0.0160(16) 0.0157(17) 0.0028(13) 0.0004(14) 0.0002(13)
C105 0.0165(17) 0.0142(18) 0.0161(19) -0.0003(15) -0.0017(15) -0.0027(14)
N105 0.0199(16) 0.0198(16) 0.0232(18) -0.0033(14) 0.0073(14) -0.0018(13)
C106 0.0133(17) 0.0110(17) 0.0147(18) -0.0001(14) 0.0031(15) 0.0031(13)
N106 0.0208(16) 0.0129(15) 0.0257(19) 0.0003(13) -0.0032(15) 0.0008(12)
C107 0.0180(17) 0.0099(17) 0.0150(19) -0.0022(14) 0.0069(16) -0.0023(13)
N107 0.0236(17) 0.0201(17) 0.0194(18) -0.0047(14) -0.0018(15) 0.0004(13)
C108 0.0119(16) 0.0151(18) 0.018(2) 0.0028(15) -0.0021(15) -0.0040(13)
N108 0.0246(17) 0.0255(18) 0.0184(18) 0.0074(15) -0.0012(14) -0.0018(14)
W2 0.01166(9) 0.00929(9) 0.00844(10) 0.000 0.00122(7) 0.000
C201 0.0158(17) 0.0137(18) 0.0156(19) -0.0002(15) -0.0021(15) 0.0046(14)
N201 0.0203(16) 0.0219(17) 0.0227(18) 0.0052(14) 0.0058(14) 0.0053(13)
C202 0.0170(18) 0.0160(18) 0.0121(18) 0.0038(14) 0.0012(15) 0.0038(14)
N202 0.0236(18) 0.0244(18) 0.0221(19) 0.0020(14) 0.0018(15) 0.0051(14)
C203 0.0176(18) 0.0172(19) 0.0139(19) 0.0013(15) -0.0002(15) 0.0016(14)
N203 0.037(2) 0.0175(17) 0.0197(18) -0.0022(14) 0.0024(15) 0.0013(14)
C204 0.0128(17) 0.0213(19) 0.0157(19) -0.0020(15) 0.0062(15) 0.0020(14)
N204 0.0177(16) 0.0273(19) 0.029(2) -0.0112(15) 0.0058(15) -0.0045(14)
W3 0.01271(9) 0.01032(10) 0.01162(10) 0.000 0.00133(8) 0.000
C301 0.0202(19) 0.0192(19) 0.014(2) -0.0008(16) -0.0014(16) -0.0016(15)
N301 0.041(2) 0.0224(18) 0.025(2) 0.0082(15) -0.0051(17) 0.0005(15)
C302 0.0235(19) 0.0142(18) 0.024(2) 0.0033(16) 0.0057(17) -0.0031(15)
N302 0.0315(18) 0.0206(17) 0.031(2) -0.0028(15) 0.0155(17) -0.0035(14)
C303 0.0198(19) 0.025(2) 0.019(2) 0.0010(16) -0.0002(16) -0.0030(16)
N303 0.0257(19) 0.041(2) 0.028(2) 0.0015(17) -0.0028(16) -0.0051(16)
C304 0.028(2) 0.029(2) 0.029(2) 0.0131(19) 0.0169(19) 0.0052(17)
N304 0.046(2) 0.044(2) 0.053(3) 0.039(2) 0.028(2) 0.0233(19)
Tm 0.01119(7) 0.01020(8) 0.01046(8) 0.00072(6) 0.00195(6) 0.00164(5)
N111 0.0135(15) 0.0201(17) 0.029(2) 0.0047(14) 0.0010(14) 0.0005(12)
N121 0.0193(15) 0.0196(16) 0.0093(15) 0.0070(12) 0.0020(13) 0.0080(12)
N131 0.0228(16) 0.0140(15) 0.0090(15) 0.0036(12) -0.0011(13) -0.0023(12)
C111 0.025(2) 0.019(2) 0.034(3) 0.0056(18) -0.0016(19) -0.0049(16)
C112 0.033(2) 0.027(2) 0.033(3) 0.0073(19) -0.006(2) -0.0101(18)
C113 0.031(2) 0.048(3) 0.024(2) 0.011(2) -0.002(2) -0.021(2)
C114 0.018(2) 0.055(3) 0.021(2) 0.008(2) 0.0024(17) -0.0031(19)
C115 0.0161(18) 0.033(2) 0.013(2) 0.0083(16) -0.0024(16) 0.0016(15)
C121 0.0192(19) 0.038(2) 0.0100(19) 0.0052(16) 0.0033(16) 0.0104(16)
C122 0.023(2) 0.049(3) 0.020(2) 0.0027(19) 0.0052(18) 0.0144(19)
C123 0.036(3) 0.045(3) 0.025(2) 0.005(2) 0.006(2) 0.025(2)
C124 0.051(3) 0.027(2) 0.023(2) 0.0025(18) 0.005(2) 0.018(2)
C125 0.036(2) 0.0172(19) 0.0104(19) 0.0053(15) 0.0044(17) 0.0108(16)
C131 0.041(2) 0.0146(19) 0.0081(18) 0.0009(14) 0.0065(17) 0.0002(16)
C132 0.056(3) 0.015(2) 0.019(2) -0.0005(16) 0.011(2) 0.0024(19)
C133 0.075(4) 0.020(2) 0.019(2) -0.0035(18) 0.009(2) -0.011(2)
C134 0.040(2) 0.037(3) 0.016(2) -0.0020(18) -0.0006(19) -0.021(2)
C135 0.031(2) 0.030(2) 0.0106(19) 0.0011(16) 0.0026(17) -0.0060(17)
O41 0.0215(13) 0.0168(13) 0.0133(13) 0.0004(10) 0.0013(11) 0.0042(10)
C41 0.0204(19) 0.021(2) 0.016(2) 0.0053(16) 0.0041(16) 0.0024(15)
N41 0.0280(17) 0.0187(16) 0.0128(16) 0.0040(13) 0.0047(14) 0.0103(13)
C42 0.036(2) 0.027(2) 0.031(2) 0.0115(19) 0.013(2) 0.0175(18)
C43 0.033(2) 0.018(2) 0.038(3) 0.0028(18) -0.007(2) 0.0017(17)
O51 0.0126(12) 0.0261(14) 0.0197(15) 0.0003(11) 0.0046(11) -0.0003(10)
C51 0.021(2) 0.024(2) 0.024(2) 0.0025(17) 0.0043(17) -0.0001(16)
N51 0.0203(17) 0.0212(18) 0.050(3) -0.0091(16) 0.0169(17) -0.0043(13)
C52 0.023(2) 0.041(3) 0.086(5) -0.008(3) -0.006(3) 0.001(2)
C53 0.054(3) 0.057(4) 0.078(5) -0.013(3) 0.054(3) -0.011(3)
Tm2 0.01022(7) 0.00952(8) 0.01030(8) -0.00033(6) -0.00013(6) 0.00070(5)
N211 0.0130(14) 0.0172(16) 0.0147(16) 0.0014(12) 0.0016(12) 0.0001(12)
N221 0.0150(14) 0.0164(15) 0.0071(15) -0.0012(12) -0.0006(12) 0.0026(12)
N231 0.0173(15) 0.0132(15) 0.0099(15) -0.0028(12) 0.0002(12) -0.0006(11)
C231 0.0190(18) 0.0137(17) 0.0096(18) -0.0047(14) -0.0010(15) 0.0020(14)
C232 0.0244(19) 0.0138(18) 0.019(2) 0.0007(15) -0.0063(16) 0.0020(15)
C233 0.029(2) 0.0137(18) 0.024(2) -0.0006(16) -0.0008(17) -0.0047(15)
C234 0.0197(19) 0.019(2) 0.026(2) 0.0000(16) 0.0037(17) -0.0067(15)
C235 0.0182(18) 0.0153(18) 0.020(2) -0.0028(15) 0.0027(16) 0.0008(14)
C221 0.0139(17) 0.0217(19) 0.0116(18) -0.0002(15) 0.0011(15) 0.0028(14)
C222 0.0160(18) 0.028(2) 0.023(2) 0.0059(17) 0.0034(16) 0.0066(15)
C223 0.0217(19) 0.026(2) 0.024(2) 0.0059(17) 0.0068(17) 0.0161(16)
C224 0.026(2) 0.0180(19) 0.0146(19) 0.0018(15) 0.0012(16) 0.0075(15)
C211 0.0171(18) 0.0188(19) 0.025(2) -0.0005(16) 0.0032(16) -0.0009(15)
C212 0.025(2) 0.023(2) 0.024(2) -0.0028(17) 0.0025(18) -0.0086(16)
C213 0.0169(19) 0.038(2) 0.020(2) -0.0075(18) 0.0003(17) -0.0112(17)
C214 0.0134(17) 0.032(2) 0.019(2) -0.0012(17) 0.0022(16) -0.0009(15)
C225 0.0192(18) 0.0145(18) 0.0061(17) -0.0024(13) -0.0005(14) 0.0054(14)
C215 0.0156(17) 0.0232(19) 0.0095(18) -0.0014(15) 0.0015(15) 0.0001(14)
O61 0.0111(12) 0.0211(14) 0.0193(15) 0.0042(11) 0.0000(11) 0.0015(10)
C61 0.0157(18) 0.0192(19) 0.023(2) 0.0042(16) -0.0002(16) -0.0020(14)
N61 0.0148(15) 0.0207(16) 0.0243(19) -0.0025(14) -0.0027(14) 0.0013(12)
C62 0.022(2) 0.081(4) 0.038(3) 0.005(3) 0.011(2) -0.006(2)
C63 0.026(2) 0.044(3) 0.049(3) 0.009(2) -0.012(2) 0.008(2)
N91 0.0314(19) 0.0244(18) 0.0200(19) 0.0026(14) 0.0000(15) -0.0002(14)
O91 0.0327(18) 0.0406(19) 0.059(3) -0.0133(17) -0.0030(17) 0.0087(15)
C91 0.047(3) 0.021(2) 0.028(3) -0.0053(18) -0.006(2) 0.007(2)
C92 0.045(3) 0.057(3) 0.054(4) 0.005(3) 0.017(3) -0.011(3)
C93 0.040(3) 0.025(2) 0.028(2) -0.0012(19) -0.005(2) 0.0052(19)
N81 0.0160(15) 0.0197(16) 0.0233(18) 0.0017(14) 0.0038(14) 0.0002(12)
O81 0.0165(13) 0.0237(14) 0.0316(17) -0.0001(12) 0.0000(12) -0.0013(11)
C81 0.023(2) 0.0161(18) 0.0145(19) 0.0020(15) 0.0048(16) 0.0037(15)
C82 0.039(2) 0.018(2) 0.024(2) 0.0023(17) -0.0001(19) -0.0077(17)
C83 0.018(2) 0.045(3) 0.053(3) -0.012(2) 0.001(2) 0.0020(18)
O11 0.0281(15) 0.0191(14) 0.0139(14) 0.0021(11) 0.0040(12) 0.0072(11)
O12 0.0168(13) 0.0197(14) 0.0169(14) 0.0063(11) -0.0038(11) -0.0039(11)
O13 0.0234(13) 0.0098(12) 0.0106(13) 0.0008(10) 0.0028(11) 0.0017(10)
O21 0.0149(13) 0.0212(14) 0.0139(14) -0.0042(11) 0.0021(11) -0.0006(10)
O22 0.0144(13) 0.0230(14) 0.0233(15) 0.0107(12) 0.0057(11) 0.0061(11)
O23 0.0347(16) 0.0111(13) 0.0086(13) -0.0008(10) 0.0009(12) 0.0004(11)
O31 0.0227(14) 0.0389(18) 0.0319(19) 0.0223(14) -0.0023(14) -0.0065(13)
O32 0.0436(18) 0.0147(14) 0.0156(15) 0.0040(11) -0.0004(13) 0.0064(12)
O33 0.0207(14) 0.0249(15) 0.0177(15) -0.0019(12) -0.0027(12) 0.0065(11)
O34 0.0267(16) 0.054(2) 0.049(2) 0.0374(17) 0.0216(16) 0.0231(15)
O35 0.0221(14) 0.0203(14) 0.0223(16) -0.0060(12) 0.0054(13) -0.0045(11)
O36 0.0340(17) 0.0370(18) 0.0338(19) -0.0186(14) 0.0206(15) -0.0215(14)
O37 0.0348(18) 0.049(2) 0.050(2) -0.0307(18) -0.0221(17) 0.0174(15)
O38 0.0297(16) 0.055(2) 0.0279(18) 0.0181(16) 0.0142(15) 0.0213(14)

loop_
_atom_type_symbol
_atom_type_description
_atom_type_scat_dispersion_real
_atom_type_scat_dispersion_imag
_atom_type_scat_source
C C 0.0033 0.0016 'International Tables Vol C Tables 4.2.6.8 and 6.1.1.4'
H H 0.0000 0.0000 'International Tables Vol C Tables 4.2.6.8 and 6.1.1.4'
N N 0.0061 0.0033 'International Tables Vol C Tables 4.2.6.8 and 6.1.1.4'
O O 0.0106 0.0060 'International Tables Vol C Tables 4.2.6.8 and 6.1.1.4'
Tm Tm -0.3139 5.2483 'International Tables Vol C Tables 4.2.6.8 and 6.1.1.4'
W W -0.8490 6.8722 'International Tables Vol C Tables 4.2.6.8 and 6.1.1.4'

loop_
_geom_angle_atom_site_label_1
_geom_angle_atom_site_label_2
_geom_angle_atom_site_label_3
_geom_angle
_geom_angle_site_symmetry_1
_geom_angle_site_symmetry_3
C107 W1 C106 142.13(13) . .
C107 W1 C105 95.80(13) . .
C106 W1 C105 75.91(13) . .
C107 W1 C101 73.28(13) . .
C106 W1 C101 133.80(12) . .
C105 W1 C101 70.70(13) . .
C107 W1 C108 145.16(12) . .
C106 W1 C108 72.07(12) . .
C105 W1 C108 86.01(13) . .
C101 W1 C108 74.60(13) . .
C107 W1 C103 78.91(13) . .
C106 W1 C103 129.34(13) . .
C105 W1 C103 142.45(13) . .
C101 W1 C103 72.21(13) . .
C108 W1 C103 78.78(13) . .
C107 W1 C102 96.64(13) . .
C106 W1 C102 75.10(12) . .
C105 W1 C102 146.34(12) . .
C101 W1 C102 142.95(13) . .
C108 W1 C102 100.89(14) . .
C103 W1 C102 70.86(13) . .
C107 W1 C104 71.05(12) . .
C106 W1 C104 71.08(13) . .
C105 W1 C104 78.12(13) . .
C101 W1 C104 129.15(14) . .
C108 W1 C104 142.40(12) . .
C103 W1 C104 132.21(13) . .
C102 W1 C104 76.60(13) . .
N101 C101 W1 178.4(4) . .
N102 C102 W1 177.7(3) . .
N103 C103 W1 179.5(4) . .
N104 C104 W1 178.8(3) . .
N105 C105 W1 177.5(3) . .
N106 C106 W1 179.1(3) . .
N107 C107 W1 174.8(3) . .
N108 C108 W1 175.6(3) . .
C203 W2 C203 80.55(19) . 2_655
C203 W2 C204 143.11(13) . .
C203 W2 C204 112.27(14) 2_655 .
C203 W2 C204 112.27(14) . 2_655
C203 W2 C204 143.11(13) 2_655 2_655
C204 W2 C204 78.85(19) . 2_655
C203 W2 C201 73.67(13) . .
C203 W2 C201 143.39(13) 2_655 .
C204 W2 C201 77.14(13) . .
C204 W2 C201 72.22(13) 2_655 .
C203 W2 C201 143.39(13) . 2_655
C203 W2 C201 73.67(13) 2_655 2_655
C204 W2 C201 72.22(13) . 2_655
C204 W2 C201 77.14(13) 2_655 2_655
C201 W2 C201 140.03(18) . 2_655
C203 W2 C202 76.93(13) . .
C203 W2 C202 72.75(13) 2_655 .
C204 W2 C202 74.66(13) . .
C204 W2 C202 142.54(13) 2_655 .
C201 W2 C202 76.38(13) . .
C201 W2 C202 118.01(13) 2_655 .
C203 W2 C202 72.75(13) . 2_655
C203 W2 C202 76.93(13) 2_655 2_655
C204 W2 C202 142.54(13) . 2_655
C204 W2 C202 74.66(13) 2_655 2_655
C201 W2 C202 118.01(13) . 2_655
C201 W2 C202 76.38(13) 2_655 2_655
C202 W2 C202 139.93(18) . 2_655
N201 C201 W2 178.5(3) . .
N202 C202 W2 179.2(4) . .
N203 C203 W2 179.6(4) . .
N204 C204 W2 177.9(3) . .
C301 W3 C301 80.4(2) 2_655 .
C301 W3 C304 145.60(14) 2_655 2_655
C301 W3 C304 111.55(16) . 2_655
C301 W3 C304 111.55(16) 2_655 .
C301 W3 C304 145.60(14) . .
C304 W3 C304 77.4(2) 2_655 .
C301 W3 C303 72.53(14) 2_655 .
C301 W3 C303 77.66(14) . .
C304 W3 C303 140.35(15) 2_655 .
C304 W3 C303 75.83(15) . .
C301 W3 C303 77.66(14) 2_655 2_655
C301 W3 C303 72.53(14) . 2_655
C304 W3 C303 75.83(15) 2_655 2_655
C304 W3 C303 140.35(15) . 2_655
C303 W3 C303 140.7(2) . 2_655
C301 W3 C302 141.28(14) 2_655 .
C301 W3 C302 72.94(14) . .
C304 W3 C302 71.96(14) 2_655 .
C304 W3 C302 79.18(15) . .
C303 W3 C302 74.69(14) . .
C303 W3 C302 118.58(15) 2_655 .
C301 W3 C302 72.94(14) 2_655 2_655
C301 W3 C302 141.28(14) . 2_655
C304 W3 C302 79.18(15) 2_655 2_655
C304 W3 C302 71.96(14) . 2_655
C303 W3 C302 118.58(15) . 2_655
C303 W3 C302 74.69(14) 2_655 2_655
C302 W3 C302 142.83(18) . 2_655
N301 C301 W3 178.9(4) . .
N302 C302 W3 176.7(3) . .
N303 C303 W3 178.8(4) . .
N304 C304 W3 175.1(4) . .
O51 Tm O12 85.12(9) . .
O51 Tm O41 79.28(9) . .
O12 Tm O41 142.26(9) . .
O51 Tm O13 97.62(9) . .
O12 Tm O13 145.64(9) . .
O41 Tm O13 71.06(8) . .
O51 Tm O11 80.24(9) . .
O12 Tm O11 71.71(9) . .
O41 Tm O11 71.89(9) . .
O13 Tm O11 142.61(9) . .
O51 Tm N121 143.42(10) . .
O12 Tm N121 77.81(10) . .
O41 Tm N121 132.01(9) . .
O13 Tm N121 80.09(9) . .
O11 Tm N121 123.04(10) . .
O51 Tm N111 150.47(10) . .
O12 Tm N111 102.18(10) . .
O41 Tm N111 77.71(9) . .
O13 Tm N111 92.17(10) . .
O11 Tm N111 75.20(10) . .
N121 Tm N111 65.71(10) . .
O51 Tm N131 78.12(10) . .
O12 Tm N131 73.25(9) . .
O41 Tm N131 134.83(9) . .
O13 Tm N131 73.85(9) . .
O11 Tm N131 139.98(10) . .
N121 Tm N131 66.10(10) . .
N111 Tm N131 131.41(10) . .
C115 N111 C111 118.4(3) . .
C115 N111 Tm 120.7(2) . .
C111 N111 Tm 120.6(3) . .
C125 N121 C121 118.4(3) . .
C125 N121 Tm 120.0(2) . .
C121 N121 Tm 120.7(2) . .
C135 N131 C131 117.6(3) . .
C135 N131 Tm 123.1(3) . .
C131 N131 Tm 118.8(2) . .
N111 C111 C112 123.8(4) . .
N111 C111 H111 118.1 . .
C112 C111 H111 118.1 . .
C113 C112 C111 117.7(4) . .
C113 C112 H112 121.1 . .
C111 C112 H112 121.1 . .
C112 C113 C114 120.1(4) . .
C112 C113 H113 120.0 . .
C114 C113 H113 120.0 . .
C113 C114 C115 119.3(4) . .
C113 C114 H114 120.3 . .
C115 C114 H114 120.3 . .
N111 C115 C114 120.6(4) . .
N111 C115 C121 116.3(3) . .
C114 C115 C121 123.1(4) . .
N121 C121 C122 122.4(4) . .
N121 C121 C115 115.3(3) . .
C122 C121 C115 122.3(4) . .
C123 C122 C121 118.9(4) . .
C123 C122 H122 120.6 . .
C121 C122 H122 120.6 . .
C122 C123 C124 120.3(4) . .
C122 C123 H123 119.9 . .
C124 C123 H123 119.9 . .
C123 C124 C125 119.1(4) . .
C123 C124 H124 120.5 . .
C125 C124 H124 120.5 . .
N121 C125 C124 121.0(4) . .
N121 C125 C131 116.3(3) . .
C124 C125 C131 122.7(4) . .
N131 C131 C132 122.1(4) . .
N131 C131 C125 116.5(3) . .
C132 C131 C125 121.4(4) . .
C133 C132 C131 119.1(4) . .
C133 C132 H132 120.4 . .
C131 C132 H132 120.4 . .
C132 C133 C134 119.9(4) . .
C132 C133 H133 120.0 . .
C134 C133 H133 120.0 . .
C133 C134 C135 117.9(4) . .
C133 C134 H134 121.0 . .
C135 C134 H134 121.0 . .
N131 C135 C134 123.4(4) . .
N131 C135 H135 118.3 . .
C134 C135 H135 118.3 . .
C41 O41 Tm 140.1(2) . .
O41 C41 N41 123.5(4) . .
O41 C41 H41 118.3 . .
N41 C41 H41 118.3 . .
C41 N41 C43 120.3(3) . .
C41 N41 C42 121.3(3) . .
C43 N41 C42 118.3(3) . .
N41 C42 H42A 109.5 . .
N41 C42 H42B 109.5 . .
H42A C42 H42B 109.5 . .
N41 C42 H42C 109.5 . .
H42A C42 H42C 109.5 . .
H42B C42 H42C 109.5 . .
N41 C43 H43A 109.5 . .
N41 C43 H43B 109.5 . .
H43A C43 H43B 109.5 . .
N41 C43 H43C 109.5 . .
H43A C43 H43C 109.5 . .
H43B C43 H43C 109.5 . .
C51 O51 Tm 130.9(2) . .
O51 C51 N51 124.8(4) . .
O51 C51 H51 117.6 . .
N51 C51 H51 117.6 . .
C51 N51 C52 121.5(4) . .
C51 N51 C53 120.9(5) . .
C52 N51 C53 117.6(4) . .
N51 C52 H52A 109.5 . .
N51 C52 H52B 109.5 . .
H52A C52 H52B 109.5 . .
N51 C52 H52C 109.5 . .
H52A C52 H52C 109.5 . .
H52B C52 H52C 109.5 . .
N51 C53 H53A 109.5 . .
N51 C53 H53B 109.5 . .
H53A C53 H53B 109.5 . .
N51 C53 H53C 109.5 . .
H53A C53 H53C 109.5 . .
H53B C53 H53C 109.5 . .
O23 Tm2 O21 144.01(9) . .
O23 Tm2 O61 112.18(10) . .
O21 Tm2 O61 80.25(9) . .
O23 Tm2 O71B 68.5(2) . .
O21 Tm2 O71B 146.4(2) . .
O61 Tm2 O71B 76.4(2) . .
O23 Tm2 O71A 73.09(16) . .
O21 Tm2 O71A 142.80(16) . .
O61 Tm2 O71A 80.58(16) . .
O71B Tm2 O71A 8.6(3) . .
O23 Tm2 O22 138.03(9) . .
O21 Tm2 O22 75.97(10) . .
O61 Tm2 O22 79.73(9) . .
O71B Tm2 O22 76.3(2) . .
O71A Tm2 O22 69.43(17) . .
O23 Tm2 N211 81.32(10) . .
O21 Tm2 N211 102.10(10) . .
O61 Tm2 N211 153.97(9) . .
O71B Tm2 N211 89.2(2) . .
O71A Tm2 N211 82.57(17) . .
O22 Tm2 N211 75.83(9) . .
O23 Tm2 N231 74.07(9) . .
O21 Tm2 N231 76.45(9) . .
O61 Tm2 N231 76.99(9) . .
O71B Tm2 N231 120.4(2) . .
O71A Tm2 N231 128.95(18) . .
O22 Tm2 N231 146.38(10) . .
N211 Tm2 N231 128.96(9) . .
O23 Tm2 N221 73.91(9) . .
O21 Tm2 N221 75.28(9) . .
O61 Tm2 N221 138.68(9) . .
O71B Tm2 N221 137.2(2) . .
O71A Tm2 N221 136.59(16) . .
O22 Tm2 N221 124.35(9) . .
N211 Tm2 N221 65.19(9) . .
N231 Tm2 N221 65.28(9) . .
C211 N211 C215 117.4(3) . .
C211 N211 Tm2 120.7(2) . .
C215 N211 Tm2 121.3(2) . .
C225 N221 C221 118.9(3) . .
C225 N221 Tm2 119.9(2) . .
C221 N221 Tm2 120.5(2) . .
C235 N231 C231 118.0(3) . .
C235 N231 Tm2 121.6(2) . .
C231 N231 Tm2 120.3(2) . .
N231 C231 C232 121.4(3) . .
N231 C231 C225 116.3(3) . .
C232 C231 C225 122.3(3) . .
C231 C232 C233 120.1(3) . .
C231 C232 H232 119.9 . .
C233 C232 H232 119.9 . .
C234 C233 C232 118.5(3) . .
C234 C233 H233 120.7 . .
C232 C233 H233 120.7 . .
C233 C234 C235 118.7(4) . .
C233 C234 H234 120.6 . .
C235 C234 H234 120.6 . .
N231 C235 C234 123.2(3) . .
N231 C235 H235 118.4 . .
C234 C235 H235 118.4 . .
N221 C221 C222 121.5(3) . .
N221 C221 C215 115.4(3) . .
C222 C221 C215 123.0(3) . .
C223 C222 C221 119.1(4) . .
C223 C222 H222 120.4 . .
C221 C222 H222 120.4 . .
C222 C223 C224 119.7(3) . .
C222 C223 H223 120.2 . .
C224 C223 H223 120.2 . .
C223 C224 C225 119.1(3) . .
C223 C224 H224 120.4 . .
C225 C224 H224 120.4 . .
N211 C211 C212 123.8(3) . .
N211 C211 H211 118.1 . .
C212 C211 H211 118.1 . .
C213 C212 C211 118.2(4) . .
C213 C212 H212 120.9 . .
C211 C212 H212 120.9 . .
C214 C213 C212 119.1(3) . .
C214 C213 H213 120.4 . .
C212 C213 H213 120.4 . .
C213 C214 C215 119.5(4) . .
C213 C214 H214 120.2 . .
C215 C214 H214 120.2 . .
N221 C225 C224 121.5(3) . .
N221 C225 C231 115.7(3) . .
C224 C225 C231 122.7(3) . .
N211 C215 C214 122.0(3) . .
N211 C215 C221 115.8(3) . .
C214 C215 C221 122.3(3) . .
C61 O61 Tm2 135.1(2) . .
O61 C61 N61 124.1(4) . .
O61 C61 H61 118.0 . .
N61 C61 H61 118.0 . .
C61 N61 C62 121.0(3) . .
C61 N61 C63 121.8(4) . .
C62 N61 C63 117.2(3) . .
N61 C62 H62A 109.5 . .
N61 C62 H62B 109.5 . .
H62A C62 H62B 109.5 . .
N61 C62 H62C 109.5 . .
H62A C62 H62C 109.5 . .
H62B C62 H62C 109.5 . .
N61 C63 H63A 109.5 . .
N61 C63 H63B 109.5 . .
H63A C63 H63B 109.5 . .
N61 C63 H63C 109.5 . .
H63A C63 H63C 109.5 . .
H63B C63 H63C 109.5 . .
C71A O71A Tm2 139.3(6) . .
O71A C71A N71A 122.8(8) . .
O71A C71A H71A 118.6 . .
N71A C71A H71A 118.6 . .
C71A N71A C73A 120.0(6) . .
C71A N71A C72A 121.9(8) . .
C73A N71A C72A 118.1(6) . .
N71A C72A H72A 109.5 . .
N71A C72A H72B 109.5 . .
H72A C72A H72B 109.5 . .
N71A C72A H72C 109.5 . .
H72A C72A H72C 109.5 . .
H72B C72A H72C 109.5 . .
N71A C73A H73A 109.5 . .
N71A C73A H73B 109.5 . .
H73A C73A H73B 109.5 . .
N71A C73A H73C 109.5 . .
H73A C73A H73C 109.5 . .
H73B C73A H73C 109.5 . .
C71B O71B Tm2 160.8(8) . .
O71B C71B N71B 124.5(11) . .
O71B C71B H71B 117.8 . .
N71B C71B H71B 117.8 . .
C71B N71B C72B 123.6(10) . .
C71B N71B C73B 120.6(8) . .
C72B N71B C73B 115.7(8) . .
N71B C72B H72D 109.5 . .
N71B C72B H72E 109.5 . .
H72D C72B H72E 109.5 . .
N71B C72B H72F 109.5 . .
H72D C72B H72F 109.5 . .
H72E C72B H72F 109.5 . .
N71B C73B H73D 109.5 . .
N71B C73B H73E 109.5 . .
H73D C73B H73E 109.5 . .
N71B C73B H73F 109.5 . .
H73D C73B H73F 109.5 . .
H73E C73B H73F 109.5 . .
C91 N91 C92 121.7(4) . .
C91 N91 C93 121.4(4) . .
C92 N91 C93 116.7(4) . .
O91 C91 N91 124.7(4) . .
O91 C91 H91 117.6 . .
N91 C91 H91 117.6 . .
N91 C92 H92A 109.5 . .
N91 C92 H92B 109.5 . .
H92A C92 H92B 109.5 . .
N91 C92 H92C 109.5 . .
H92A C92 H92C 109.5 . .
H92B C92 H92C 109.5 . .
N91 C93 H93A 109.5 . .
N91 C93 H93B 109.5 . .
H93A C93 H93B 109.5 . .
N91 C93 H93C 109.5 . .
H93A C93 H93C 109.5 . .
H93B C93 H93C 109.5 . .
C81 N81 C82 122.4(3) . .
C81 N81 C83 120.4(3) . .
C82 N81 C83 117.2(3) . .
O81 C81 N81 124.8(3) . .
O81 C81 H81 117.6 . .
N81 C81 H81 117.6 . .
N81 C82 H82A 109.5 . .
N81 C82 H82B 109.5 . .
H82A C82 H82B 109.5 . .
N81 C82 H82C 109.5 . .
H82A C82 H82C 109.5 . .
H82B C82 H82C 109.5 . .
N81 C83 H83A 109.5 . .
N81 C83 H83B 109.5 . .
H83A C83 H83B 109.5 . .
N81 C83 H83C 109.5 . .
H83A C83 H83C 109.5 . .
H83B C83 H83C 109.5 . .
Tm O11 H11A 114(3) . .
Tm O11 H11B 114(3) . .
H11A O11 H11B 103(3) . .
Tm O12 H12A 130(3) . .
Tm O12 H12B 123(3) . .
H12A O12 H12B 106(3) . .
Tm O13 H13A 125(3) . .
Tm O13 H13B 122(3) . .
H13A O13 H13B 111(4) . .
Tm2 O21 H21A 129(3) . .
Tm2 O21 H21B 112(3) . .
H21A O21 H21B 109(3) . .
Tm2 O22 H22A 121(3) . .
Tm2 O22 H22B 125(3) . .
H22A O22 H22B 112(4) . .
Tm2 O23 H23A 129(3) . .
Tm2 O23 H23B 124(3) . .
H23A O23 H23B 106(4) . .
H31A O31 H31B 102(4) . .
H32A O32 H32B 103(4) . .
H33A O33 H33B 107(4) . .
H34A O34 H34B 108(4) . .
H35A O35 H35B 108(4) . .
H36A O36 H36B 111(4) . .
H37A O37 H37B 109(4) . .
H38A O38 H38B 103(4) . .

loop_
_geom_bond_atom_site_label_1
_geom_bond_atom_site_label_2
_geom_bond_distance
_geom_bond_site_symmetry_2
W1 C107 2.150(4) .
W1 C106 2.160(3) .
W1 C105 2.167(4) .
W1 C101 2.170(4) .
W1 C108 2.177(4) .
W1 C103 2.178(4) .
W1 C102 2.178(4) .
W1 C104 2.188(4) .
C101 N101 1.157(5) .
C102 N102 1.146(5) .
C103 N103 1.154(5) .
C104 N104 1.147(5) .
C105 N105 1.149(5) .
C106 N106 1.153(4) .
C107 N107 1.148(5) .
C108 N108 1.140(5) .
W2 C203 2.159(4) .
W2 C203 2.159(4) 2_655
W2 C204 2.161(4) .
W2 C204 2.161(4) 2_655
W2 C201 2.164(4) .
W2 C201 2.164(4) 2_655
W2 C202 2.172(3) .
W2 C202 2.172(3) 2_655
C201 N201 1.150(5) .
C202 N202 1.150(4) .
C203 N203 1.145(5) .
C204 N204 1.152(5) .
W3 C301 2.152(4) 2_655
W3 C301 2.152(4) .
W3 C304 2.155(4) 2_655
W3 C304 2.155(4) .
W3 C303 2.165(4) .
W3 C303 2.165(4) 2_655
W3 C302 2.174(4) .
W3 C302 2.174(4) 2_655
C301 N301 1.146(5) .
C302 N302 1.153(5) .
C303 N303 1.155(5) .
C304 N304 1.144(5) .
Tm O51 2.264(2) .
Tm O12 2.299(2) .
Tm O41 2.304(2) .
Tm O13 2.328(3) .
Tm O11 2.336(3) .
Tm N121 2.451(3) .
Tm N111 2.460(3) .
Tm N131 2.483(3) .
N111 C115 1.340(5) .
N111 C111 1.349(5) .
N121 C125 1.350(5) .
N121 C121 1.361(5) .
N131 C135 1.332(5) .
N131 C131 1.356(5) .
C111 C112 1.376(5) .
C111 H111 0.9300 .
C112 C113 1.367(7) .
C112 H112 0.9300 .
C113 C114 1.378(6) .
C113 H113 0.9300 .
C114 C115 1.406(5) .
C114 H114 0.9300 .
C115 C121 1.474(6) .
C121 C122 1.384(5) .
C122 C123 1.353(6) .
C122 H122 0.9300 .
C123 C124 1.382(6) .
C123 H123 0.9300 .
C124 C125 1.400(5) .
C124 H124 0.9300 .
C125 C131 1.488(6) .
C131 C132 1.389(5) .
C132 C133 1.364(7) .
C132 H132 0.9300 .
C133 C134 1.377(7) .
C133 H133 0.9300 .
C134 C135 1.395(6) .
C134 H134 0.9300 .
C135 H135 0.9300 .
O41 C41 1.241(4) .
C41 N41 1.316(5) .
C41 H41 0.9300 .
N41 C43 1.455(5) .
N41 C42 1.464(5) .
C42 H42A 0.9600 .
C42 H42B 0.9600 .
C42 H42C 0.9600 .
C43 H43A 0.9600 .
C43 H43B 0.9600 .
C43 H43C 0.9600 .
O51 C51 1.258(5) .
C51 N51 1.295(5) .
C51 H51 0.9300 .
N51 C52 1.436(7) .
N51 C53 1.460(7) .
C52 H52A 0.9600 .
C52 H52B 0.9600 .
C52 H52C 0.9600 .
C53 H53A 0.9600 .
C53 H53B 0.9600 .
C53 H53C 0.9600 .
Tm2 O23 2.270(3) .
Tm2 O21 2.288(3) .
Tm2 O61 2.295(2) .
Tm2 O71B 2.298(8) .
Tm2 O71A 2.302(6) .
Tm2 O22 2.324(3) .
Tm2 N211 2.468(3) .
Tm2 N231 2.480(3) .
Tm2 N221 2.482(3) .
N211 C211 1.345(5) .
N211 C215 1.353(4) .
N221 C225 1.353(4) .
N221 C221 1.353(4) .
N231 C235 1.344(5) .
N231 C231 1.353(4) .
C231 C232 1.385(5) .
C231 C225 1.486(5) .
C232 C233 1.385(5) .
C232 H232 0.9300 .
C233 C234 1.378(5) .
C233 H233 0.9300 .
C234 C235 1.384(5) .
C234 H234 0.9300 .
C235 H235 0.9300 .
C221 C222 1.395(5) .
C221 C215 1.480(5) .
C222 C223 1.374(5) .
C222 H222 0.9300 .
C223 C224 1.380(5) .
C223 H223 0.9300 .
C224 C225 1.394(5) .
C224 H224 0.9300 .
C211 C212 1.383(5) .
C211 H211 0.9300 .
C212 C213 1.380(6) .
C212 H212 0.9300 .
C213 C214 1.380(6) .
C213 H213 0.9300 .
C214 C215 1.389(5) .
C214 H214 0.9300 .
O61 C61 1.255(4) .
C61 N61 1.314(5) .
C61 H61 0.9300 .
N61 C62 1.456(6) .
N61 C63 1.462(5) .
C62 H62A 0.9600 .
C62 H62B 0.9600 .
C62 H62C 0.9600 .
C63 H63A 0.9600 .
C63 H63B 0.9600 .
C63 H63C 0.9600 .
O71A C71A 1.271(9) .
C71A N71A 1.297(10) .
C71A H71A 0.9300 .
N71A C73A 1.456(9) .
N71A C72A 1.480(10) .
C72A H72A 0.9600 .
C72A H72B 0.9600 .
C72A H72C 0.9600 .
C73A H73A 0.9600 .
C73A H73B 0.9600 .
C73A H73C 0.9600 .
O71B C71B 1.256(12) .
C71B N71B 1.289(13) .
C71B H71B 0.9300 .
N71B C72B 1.432(12) .
N71B C73B 1.469(12) .
C72B H72D 0.9600 .
C72B H72E 0.9600 .
C72B H72F 0.9600 .
C73B H73D 0.9600 .
C73B H73E 0.9600 .
C73B H73F 0.9600 .
N91 C91 1.321(5) .
N91 C92 1.447(6) .
N91 C93 1.455(5) .
O91 C91 1.232(6) .
C91 H91 0.9300 .
C92 H92A 0.9600 .
C92 H92B 0.9600 .
C92 H92C 0.9600 .
C93 H93A 0.9600 .
C93 H93B 0.9600 .
C93 H93C 0.9600 .
N81 C81 1.324(5) .
N81 C82 1.447(5) .
N81 C83 1.456(5) .
O81 C81 1.240(4) .
C81 H81 0.9300 .
C82 H82A 0.9600 .
C82 H82B 0.9600 .
C82 H82C 0.9600 .
C83 H83A 0.9600 .
C83 H83B 0.9600 .
C83 H83C 0.9600 .
O11 H11A 0.825(19) .
O11 H11B 0.804(18) .
O12 H12A 0.812(18) .
O12 H12B 0.814(18) .
O13 H13A 0.807(18) .
O13 H13B 0.816(18) .
O21 H21A 0.801(18) .
O21 H21B 0.810(18) .
O22 H22A 0.812(18) .
O22 H22B 0.801(18) .
O23 H23A 0.822(18) .
O23 H23B 0.798(18) .
O31 H31A 0.832(19) .
O31 H31B 0.812(19) .
O32 H32A 0.828(19) .
O32 H32B 0.820(19) .
O33 H33A 0.805(18) .
O33 H33B 0.824(18) .
O34 H34A 0.813(19) .
O34 H34B 0.819(19) .
O35 H35A 0.808(18) .
O35 H35B 0.820(18) .
O36 H36A 0.817(19) .
O36 H36B 0.810(19) .
O37 H37A 0.815(19) .
O37 H37B 0.810(19) .
O38 H38A 0.821(19) .
O38 H38B 0.828(19) .
